data_7038466
loop_
_publ_author_name
'McKeown, P.'
'Davidson, M. G.'
'Lowe, J. P.'
'Mahon, M. F.'
'Thomas, L. H.'
'Woodman, T. J.'
'Jones, M. D.'

_publ_section_title
;
 Aminopiperidine based complexes for lactide polymerisation.
;
_journal_issue 12
_journal_name_full 'Dalton transactions (Cambridge, England : 2003)'
_journal_page_first 5374
_journal_page_last 5387
_journal_paper_doi 10.1039/c5dt04695e
_journal_volume 45
_journal_year 2016
_chemical_formula_sum 'C62 H86 Cl4 N4 O4 Zr'
_chemical_formula_weight 1184.36
_space_group_crystal_system triclinic
_space_group_IT_number 2
_space_group_name_Hall '-P 1'
_space_group_name_H-M_alt 'P -1'
_symmetry_space_group_name_Hall '-P 1'
_symmetry_space_group_name_H-M 'P -1'
_atom_sites_solution_hydrogens geom
_atom_sites_solution_primary difmap
_atom_sites_solution_secondary difmap
_audit_creation_method SHELXL-2014/7
_audit_update_record
;
2015-10-20 deposited with the CCDC.
2016-02-18 downloaded from the CCDC.
;
_cell_angle_alpha 74.900(3)
_cell_angle_beta 87.307(3)
_cell_angle_gamma 73.892(2)
_cell_formula_units_Z 2
_cell_length_a 13.9740(8)
_cell_length_b 14.3110(7)
_cell_length_c 17.2770(6)
_cell_measurement_temperature 150(2)
_cell_volume 3203.6(3)
_computing_cell_refinement 'HKL Scalepack (Otwinowski & Minor 1997)'
_computing_data_collection 'Collect (Bruker AXS BV, 1997-2004)'
_computing_data_reduction 'HKL Denzo and Scalepack (Otwinowski & Minor 1997)'
_computing_structure_refinement 'SHELXL-2014/7 (Sheldrick, 2014)'
_diffrn_ambient_temperature 150(2)
_diffrn_measured_fraction_theta_full 0.977
_diffrn_measured_fraction_theta_max 0.977
_diffrn_measurement_device_type 'kappa CCD'
_diffrn_radiation_type MoK\a
_diffrn_radiation_wavelength 0.71073
_diffrn_reflns_av_unetI/netI 0.1466
_diffrn_reflns_Laue_measured_fraction_full 0.977
_diffrn_reflns_Laue_measured_fraction_max 0.977
_diffrn_reflns_limit_h_max 16
_diffrn_reflns_limit_h_min -16
_diffrn_reflns_limit_k_max 17
_diffrn_reflns_limit_k_min -17
_diffrn_reflns_limit_l_max 20
_diffrn_reflns_limit_l_min -20
_diffrn_reflns_number 31292
_diffrn_reflns_point_group_measured_fraction_full 0.977
_diffrn_reflns_point_group_measured_fraction_max 0.977
_diffrn_reflns_theta_full 25.168
_diffrn_reflns_theta_max 25.168
_diffrn_reflns_theta_min 3.532
_exptl_absorpt_coefficient_mu 0.384
_exptl_absorpt_correction_T_max 0.9620
_exptl_absorpt_correction_T_min 0.9620
_exptl_absorpt_correction_type multi-scan
_exptl_absorpt_process_details 'SORTAV (Blessing, 1997)'
_exptl_crystal_density_diffrn 1.228
_exptl_crystal_description block
_exptl_crystal_F_000 1252
_exptl_crystal_size_max 0.100
_exptl_crystal_size_mid 0.100
_exptl_crystal_size_min 0.100
_refine_diff_density_max 2.001
_refine_diff_density_min -1.374
_refine_diff_density_rms 0.151
_refine_ls_extinction_method none
_refine_ls_goodness_of_fit_ref 1.003
_refine_ls_hydrogen_treatment constr
_refine_ls_matrix_type full
_refine_ls_number_parameters 659
_refine_ls_number_reflns 31292
_refine_ls_number_restraints 52
_refine_ls_restrained_S_all 1.007
_refine_ls_R_factor_all 0.1794
_refine_ls_R_factor_gt 0.1065
_refine_ls_shift/su_max 0.000
_refine_ls_shift/su_mean 0.000
_refine_ls_structure_factor_coef Fsqd
_refine_ls_weighting_details 'w=1/[\s^2^(Fo^2^)+(0.1912P)^2^] where P=(Fo^2^+2Fc^2^)/3'
_refine_ls_weighting_scheme calc
_refine_ls_wR_factor_gt 0.2707
_refine_ls_wR_factor_ref 0.3112
_reflns_Friedel_coverage 0.000
_reflns_number_gt 18197
_reflns_number_total 31292
_reflns_threshold_expression 'I > 2\s(I)'
_cod_data_source_file c5dt04695e2.cif
_cod_data_source_block Zr_1_2
_cod_depositor_comments 'Adding full bibliography for 7038454--7038468.cif.'
_cod_database_code 7038466
_shelx_shelxl_version_number 2014/7
_shelx_space_group_comment
;
The symmetry employed for this shelxl refinement is uniquely defined
by the following loop, which should always be used as a source of
symmetry information in preference to the above space-group names.
They are only intended as comments.
;
_shelx_estimated_absorpt_t_min 0.963
_shelx_estimated_absorpt_t_max 0.963

loop_
_space_group_symop_operation_xyz
'x, y, z'
'-x, -y, -z'

loop_
_atom_site_label
_atom_site_type_symbol
_atom_site_fract_x
_atom_site_fract_y
_atom_site_fract_z
_atom_site_U_iso_or_equiv
_atom_site_adp_type
_atom_site_occupancy
_atom_site_site_symmetry_order
_atom_site_calc_flag
_atom_site_refinement_flags_posn
_atom_site_refinement_flags_adp
Zr1 Zr 0.90420(6) 0.52737(7) 0.74876(5) 0.0212(3) Uani 1 1 d . .
Cl1 Cl 0.8578(2) 0.77587(18) 0.86753(13) 0.0373(7) Uani 1 1 d . .
O1 O 0.8035(5) 0.6203(5) 0.6673(3) 0.0260(14) Uani 1 1 d . .
N1 N 1.0105(6) 0.5700(5) 0.6344(4) 0.0221(17) Uani 1 1 d . .
C1 C 0.7917(8) 0.6905(7) 0.5958(5) 0.025(2) Uani 1 1 d . .
Cl2 Cl 0.8941(3) 1.0461(2) 0.59225(15) 0.0513(8) Uani 1 1 d . .
O2 O 0.9612(5) 0.6269(4) 0.7825(3) 0.0223(14) Uani 1 1 d . .
N2 N 1.1505(6) 0.6239(7) 0.6516(5) 0.034(2) Uani 1 1 d . .
C2 C 0.7095(7) 0.7761(6) 0.5775(5) 0.025(2) Uani 1 1 d . .
Cl3 Cl 0.8542(2) 0.30622(19) 0.62551(13) 0.0361(6) Uani 1 1 d . .
O3 O 0.7992(5) 0.4952(5) 0.8240(3) 0.0261(14) Uani 1 1 d . .
N3 N 1.0059(6) 0.4230(6) 0.8689(4) 0.0240(17) Uani 1 1 d . .
C3 C 0.7098(8) 0.8459(8) 0.5036(5) 0.033(2) Uani 1 1 d . .
H3 H 0.6550 0.9045 0.4900 0.040 Uiso 1 1 calc R U
Cl4 Cl 0.8920(3) 0.0105(2) 0.89943(15) 0.0464(8) Uani 1 1 d . .
O4 O 0.9567(5) 0.3955(5) 0.7178(3) 0.0256(15) Uani 1 1 d . .
N4 N 1.1431(6) 0.2875(6) 0.8632(5) 0.0291(19) Uani 1 1 d . .
C4 C 0.7865(8) 0.8337(7) 0.4487(5) 0.029(2) Uani 1 1 d . .
C5 C 0.8634(7) 0.7476(7) 0.4678(5) 0.025(2) Uani 1 1 d . .
H5 H 0.9153 0.7365 0.4309 0.030 Uiso 1 1 calc R U
C6 C 0.8669(7) 0.6755(7) 0.5407(5) 0.024(2) Uani 1 1 d . .
C7 C 0.6219(8) 0.7907(8) 0.6329(5) 0.037(2) Uani 1 1 d . .
C8 C 0.5744(9) 0.7012(9) 0.6423(6) 0.050(3) Uani 1 1 d . .
H8A H 0.5513 0.7010 0.5897 0.074 Uiso 1 1 calc R U
H8B H 0.5178 0.7092 0.6781 0.074 Uiso 1 1 calc R U
H8C H 0.6244 0.6375 0.6651 0.074 Uiso 1 1 calc R U
C9 C 0.6562(9) 0.7930(9) 0.7170(6) 0.047(3) Uani 1 1 d . .
H9A H 0.5977 0.8106 0.7494 0.070 Uiso 1 1 calc R U
H9B H 0.6935 0.8432 0.7104 0.070 Uiso 1 1 calc R U
H9C H 0.6990 0.7265 0.7441 0.070 Uiso 1 1 calc R U
C10 C 0.5408(9) 0.8899(9) 0.6009(7) 0.055(3) Uani 1 1 d . .
H10A H 0.5703 0.9464 0.5908 0.083 Uiso 1 1 calc R U
H10B H 0.4888 0.8978 0.6407 0.083 Uiso 1 1 calc R U
H10C H 0.5115 0.8888 0.5508 0.083 Uiso 1 1 calc R U
C11 C 0.7798(8) 0.9163(8) 0.3704(5) 0.036(2) Uani 1 1 d . .
C12 C 0.7725(10) 1.0172(8) 0.3891(6) 0.050(3) Uani 1 1 d . .
H12A H 0.7155 1.0331 0.4233 0.074 Uiso 1 1 calc R U
H12B H 0.7634 1.0705 0.3389 0.074 Uiso 1 1 calc R U
H12C H 0.8338 1.0125 0.4169 0.074 Uiso 1 1 calc R U
C13 C 0.6852(10) 0.9260(10) 0.3231(6) 0.057(4) Uani 1 1 d . .
H13A H 0.6263 0.9475 0.3540 0.085 Uiso 1 1 calc R U
H13B H 0.6876 0.8608 0.3137 0.085 Uiso 1 1 calc R U
H13C H 0.6815 0.9761 0.2715 0.085 Uiso 1 1 calc R U
C14 C 0.8703(9) 0.8910(9) 0.3183(6) 0.049(3) Uani 1 1 d . .
H14A H 0.8626 0.9443 0.2682 0.074 Uiso 1 1 calc R U
H14B H 0.8752 0.8268 0.3060 0.074 Uiso 1 1 calc R U
H14C H 0.9310 0.8858 0.3473 0.074 Uiso 1 1 calc R U
C15 C 0.9509(7) 0.5823(7) 0.5613(5) 0.026(2) Uani 1 1 d . .
H15A H 0.9958 0.5819 0.5153 0.031 Uiso 1 1 calc R U
H15B H 0.9239 0.5235 0.5693 0.031 Uiso 1 1 calc R U
C16 C 1.1059(8) 0.4865(8) 0.6384(5) 0.032(2) Uani 1 1 d . .
H16A H 1.1022 0.4462 0.6005 0.039 Uiso 1 1 calc R U
H16B H 1.1186 0.4414 0.6933 0.039 Uiso 1 1 calc R U
C17 C 1.1872(8) 0.5397(8) 0.6153(6) 0.034(2) Uani 1 1 d . .
H17 H 1.1849 0.5667 0.5557 0.041 Uiso 1 1 calc R U
C18 C 1.2924(8) 0.4813(10) 0.6418(7) 0.054(3) Uani 1 1 d . .
H18A H 1.3165 0.4280 0.6131 0.064 Uiso 1 1 calc R U
H18B H 1.2954 0.4489 0.7001 0.064 Uiso 1 1 calc R U
C19 C 1.3579(10) 0.5539(13) 0.6233(9) 0.078(5) Uani 1 1 d . .
H19A H 1.4256 0.5180 0.6465 0.094 Uiso 1 1 calc R U
H19B H 1.3634 0.5771 0.5644 0.094 Uiso 1 1 calc R U
C20 C 1.3160(11) 0.6429(13) 0.6565(9) 0.077(5) Uani 1 1 d . .
H20A H 1.3570 0.6907 0.6394 0.092 Uiso 1 1 calc R U
H20B H 1.3196 0.6205 0.7158 0.092 Uiso 1 1 calc R U
C21 C 1.2089(9) 0.6967(10) 0.6292(7) 0.052(3) Uani 1 1 d . .
H21A H 1.1824 0.7524 0.6551 0.063 Uiso 1 1 calc R U
H21B H 1.2049 0.7252 0.5703 0.063 Uiso 1 1 calc R U
C22 C 1.0473(7) 0.6641(7) 0.6225(5) 0.026(2) Uani 1 1 d . .
H22 H 1.0477 0.6948 0.5635 0.031 Uiso 1 1 calc R U
C23 C 0.9869(7) 0.7454(7) 0.6607(5) 0.023(2) Uani 1 1 d . .
C24 C 0.9693(8) 0.8441(7) 0.6163(5) 0.030(2) Uani 1 1 d . .
H24 H 0.9927 0.8590 0.5632 0.036 Uiso 1 1 calc R U
C25 C 0.9174(8) 0.9214(8) 0.6491(5) 0.033(2) Uani 1 1 d . .
C26 C 0.8842(8) 0.9014(7) 0.7272(6) 0.034(2) Uani 1 1 d . .
H26 H 0.8508 0.9547 0.7503 0.041 Uiso 1 1 calc R U
C27 C 0.9008(8) 0.8025(7) 0.7705(5) 0.026(2) Uani 1 1 d . .
C28 C 0.9501(7) 0.7229(7) 0.7394(5) 0.024(2) Uani 1 1 d . .
C29 C 0.7866(8) 0.4284(7) 0.8938(5) 0.027(2) Uani 1 1 d . .
C30 C 0.7040(7) 0.3907(7) 0.9050(5) 0.030(2) Uani 1 1 d . .
C31 C 0.7042(8) 0.3166(7) 0.9774(5) 0.033(2) Uani 1 1 d . .
H31 H 0.6514 0.2855 0.9851 0.040 Uiso 1 1 calc R U
C32 C 0.7762(8) 0.2862(7) 1.0378(5) 0.030(2) Uani 1 1 d . .
C33 C 0.8535(8) 0.3313(7) 1.0245(5) 0.027(2) Uani 1 1 d . .
H33 H 0.9038 0.3138 1.0649 0.033 Uiso 1 1 calc R U
C34 C 0.8586(7) 0.4006(7) 0.9538(5) 0.026(2) Uani 1 1 d . .
C35 C 0.6157(8) 0.4266(9) 0.8441(6) 0.041(3) Uani 1 1 d . .
C36 C 0.6521(9) 0.4095(9) 0.7617(6) 0.045(3) Uani 1 1 d . .
H36A H 0.6993 0.4489 0.7409 0.068 Uiso 1 1 calc R U
H36B H 0.5950 0.4308 0.7242 0.068 Uiso 1 1 calc R U
H36C H 0.6851 0.3378 0.7678 0.068 Uiso 1 1 calc R U
C37 C 0.5673(9) 0.5359(9) 0.8378(6) 0.051(3) Uani 1 1 d . .
H37A H 0.5363 0.5435 0.8887 0.076 Uiso 1 1 calc R U
H37B H 0.5163 0.5625 0.7946 0.076 Uiso 1 1 calc R U
H37C H 0.6177 0.5731 0.8260 0.076 Uiso 1 1 calc R U
C38 C 0.5364(9) 0.3713(11) 0.8701(7) 0.060(4) Uani 1 1 d . .
H38A H 0.5666 0.2987 0.8789 0.090 Uiso 1 1 calc R U
H38B H 0.4840 0.3940 0.8281 0.090 Uiso 1 1 calc R U
H38C H 0.5073 0.3854 0.9200 0.090 Uiso 1 1 calc R U
C39 C 0.7693(8) 0.2034(8) 1.1152(5) 0.034(2) Uani 1 1 d . .
C40 C 0.6709(10) 0.2389(11) 1.1559(7) 0.063(4) Uani 1 1 d . .
H40A H 0.6576 0.3107 1.1528 0.094 Uiso 1 1 calc R U
H40B H 0.6757 0.2007 1.2123 0.094 Uiso 1 1 calc R U
H40C H 0.6166 0.2279 1.1287 0.094 Uiso 1 1 calc R U
C41 C 0.7751(11) 0.1063(9) 1.0933(7) 0.057(3) Uani 1 1 d . .
H41A H 0.8385 0.0846 1.0677 0.086 Uiso 1 1 calc R U
H41B H 0.7198 0.1171 1.0561 0.086 Uiso 1 1 calc R U
H41C H 0.7706 0.0542 1.1419 0.086 Uiso 1 1 calc R U
C42 C 0.8550(10) 0.1851(10) 1.1736(6) 0.056(4) Uani 1 1 d . .
H42A H 0.8486 0.1344 1.2226 0.084 Uiso 1 1 calc R U
H42B H 0.8530 0.2481 1.1869 0.084 Uiso 1 1 calc R U
H42C H 0.9185 0.1610 1.1488 0.084 Uiso 1 1 calc R U
C43 C 0.9443(7) 0.4457(7) 0.9394(5) 0.024(2) Uani 1 1 d . .
H43A H 0.9879 0.4202 0.9882 0.029 Uiso 1 1 calc R U
H43B H 0.9184 0.5196 0.9301 0.029 Uiso 1 1 calc R U
C44 C 1.1031(7) 0.4493(7) 0.8706(5) 0.028(2) Uani 1 1 d . .
H44A H 1.1203 0.4821 0.8160 0.033 Uiso 1 1 calc R U
H44B H 1.0987 0.4954 0.9054 0.033 Uiso 1 1 calc R U
C45 C 1.1788(8) 0.3519(8) 0.9034(6) 0.034(2) Uani 1 1 d . .
H45 H 1.1696 0.3293 0.9625 0.041 Uiso 1 1 calc R U
C46 C 1.2871(8) 0.3454(9) 0.8890(6) 0.043(3) Uani 1 1 d . .
H46A H 1.3092 0.3868 0.9185 0.051 Uiso 1 1 calc R U
H46B H 1.2972 0.3712 0.8311 0.051 Uiso 1 1 calc R U
C47 C 1.3478(9) 0.2346(9) 0.9182(8) 0.055(3) Uani 1 1 d . .
H47A H 1.4188 0.2283 0.9057 0.065 Uiso 1 1 calc R U
H47B H 1.3429 0.2113 0.9771 0.065 Uiso 1 1 calc R U
C48 C 1.3086(8) 0.1688(9) 0.8774(8) 0.049(3) Uani 1 1 d . .
H48A H 1.3197 0.1879 0.8191 0.058 Uiso 1 1 calc R U
H48B H 1.3459 0.0973 0.8989 0.058 Uiso 1 1 calc R U
C49 C 1.1987(8) 0.1811(8) 0.8915(7) 0.041(3) Uani 1 1 d . .
H49A H 1.1743 0.1406 0.8625 0.050 Uiso 1 1 calc R U
H49B H 1.1880 0.1565 0.9494 0.050 Uiso 1 1 calc R U
C50 C 1.0385(7) 0.3097(7) 0.8824(5) 0.025(2) Uani 1 1 d . .
H50 H 1.0348 0.2798 0.9413 0.030 Uiso 1 1 calc R U
C51 C 0.9780(7) 0.2645(7) 0.8402(5) 0.025(2) Uani 1 1 d . .
C52 C 0.9594(7) 0.1734(7) 0.8822(5) 0.025(2) Uani 1 1 d . .
H52 H 0.9798 0.1456 0.9370 0.030 Uiso 1 1 calc R U
C53 C 0.9127(8) 0.1247(7) 0.8454(5) 0.030(2) Uani 1 1 d . .
C54 C 0.8793(8) 0.1636(8) 0.7667(5) 0.033(2) Uani 1 1 d . .
H54 H 0.8462 0.1290 0.7416 0.040 Uiso 1 1 calc R U
C55 C 0.8951(7) 0.2537(7) 0.7254(5) 0.023(2) Uani 1 1 d . .
C56 C 0.9458(7) 0.3053(6) 0.7605(5) 0.023(2) Uani 1 1 d . .
C64 C 0.405(3) 0.994(3) 0.1054(18) 0.227(6) Uani 1 1 d D U
H64A H 0.3443 1.0364 0.0736 0.272 Uiso 1 1 calc R U
H64B H 0.4416 0.9455 0.0754 0.272 Uiso 1 1 calc R U
C61 C 0.399(3) 0.841(3) 0.3332(19) 0.227(6) Uani 1 1 d D U
H61A H 0.3389 0.8216 0.3225 0.272 Uiso 1 1 calc R U
H61B H 0.3716 0.9008 0.3549 0.272 Uiso 1 1 calc R U
C63 C 0.376(3) 0.939(3) 0.1812(19) 0.227(6) Uani 1 1 d D U
H63A H 0.3160 0.9872 0.1944 0.272 Uiso 1 1 calc R U
H63B H 0.3506 0.8877 0.1656 0.272 Uiso 1 1 calc R U
C62 C 0.422(3) 0.887(3) 0.2557(18) 0.227(6) Uani 1 1 d D U
H62A H 0.4568 0.9341 0.2656 0.272 Uiso 1 1 calc R U
H62B H 0.4747 0.8319 0.2423 0.272 Uiso 1 1 calc R U
C60 C 0.439(3) 0.765(3) 0.406(2) 0.227(6) Uani 1 1 d D U
H60A H 0.3870 0.7630 0.4458 0.340 Uiso 1 1 calc R U
H60B H 0.4616 0.6989 0.3933 0.340 Uiso 1 1 calc R U
H60C H 0.4951 0.7799 0.4265 0.340 Uiso 1 1 calc R U
C65 C 0.470(3) 1.062(3) 0.1107(19) 0.227(6) Uani 1 1 d D U
H65A H 0.4859 1.0961 0.0565 0.340 Uiso 1 1 calc R U
H65B H 0.4348 1.1127 0.1385 0.340 Uiso 1 1 calc R U
H65C H 0.5325 1.0215 0.1404 0.340 Uiso 1 1 calc R U

loop_
_atom_site_aniso_label
_atom_site_aniso_U_11
_atom_site_aniso_U_22
_atom_site_aniso_U_33
_atom_site_aniso_U_23
_atom_site_aniso_U_13
_atom_site_aniso_U_12
Zr1 0.0263(5) 0.0166(5) 0.0211(4) -0.0036(3) 0.0005(4) -0.0076(4)
Cl1 0.0584(19) 0.0300(14) 0.0263(11) -0.0104(10) 0.0144(11) -0.0159(13)
O1 0.025(4) 0.025(4) 0.025(3) -0.003(3) -0.001(3) -0.003(3)
N1 0.024(4) 0.022(4) 0.022(4) -0.008(3) 0.002(3) -0.006(3)
C1 0.038(6) 0.024(5) 0.017(4) -0.007(4) 0.000(4) -0.015(5)
Cl2 0.091(3) 0.0232(15) 0.0372(14) -0.0040(11) 0.0104(15) -0.0168(15)
O2 0.034(4) 0.017(3) 0.019(3) -0.007(3) 0.008(3) -0.010(3)
N2 0.027(5) 0.048(6) 0.035(4) -0.016(4) 0.003(4) -0.017(4)
C2 0.034(6) 0.011(5) 0.025(4) 0.005(4) -0.002(4) -0.004(4)
Cl3 0.0504(18) 0.0342(14) 0.0273(11) -0.0065(10) -0.0093(11) -0.0169(13)
O3 0.023(4) 0.027(4) 0.025(3) 0.001(3) -0.002(3) -0.008(3)
N3 0.031(5) 0.023(4) 0.023(4) -0.008(3) -0.001(3) -0.013(4)
C3 0.029(6) 0.030(6) 0.037(5) -0.007(4) -0.001(4) -0.003(5)
Cl4 0.081(2) 0.0296(15) 0.0366(13) -0.0020(11) -0.0021(13) -0.0331(16)
O4 0.035(4) 0.023(4) 0.022(3) -0.007(3) -0.001(3) -0.011(3)
N4 0.024(5) 0.024(4) 0.039(4) -0.012(4) -0.002(4) -0.002(4)
C4 0.037(6) 0.025(5) 0.019(4) 0.003(4) 0.001(4) -0.008(5)
C5 0.032(6) 0.024(5) 0.019(4) -0.007(4) -0.002(4) -0.006(4)
C6 0.030(6) 0.024(5) 0.024(4) -0.014(4) 0.003(4) -0.010(4)
C7 0.031(6) 0.038(6) 0.031(5) 0.003(5) 0.005(4) -0.005(5)
C8 0.027(7) 0.063(8) 0.046(6) 0.012(6) 0.005(5) -0.017(6)
C9 0.038(7) 0.055(8) 0.042(6) -0.018(6) 0.014(5) -0.001(6)
C10 0.035(7) 0.056(8) 0.054(7) 0.000(6) 0.014(5) 0.005(6)
C11 0.041(7) 0.029(6) 0.027(5) 0.003(4) 0.005(4) -0.004(5)
C12 0.066(9) 0.032(7) 0.044(6) 0.002(5) 0.006(6) -0.015(6)
C13 0.062(9) 0.063(9) 0.032(6) 0.008(6) -0.008(5) -0.013(7)
C14 0.049(8) 0.044(7) 0.034(5) 0.015(5) 0.008(5) -0.004(6)
C15 0.029(6) 0.030(5) 0.020(4) -0.006(4) -0.002(4) -0.012(5)
C16 0.032(6) 0.033(6) 0.029(5) -0.013(4) 0.003(4) -0.003(5)
C17 0.027(6) 0.046(7) 0.029(5) -0.013(5) 0.008(4) -0.006(5)
C18 0.019(6) 0.075(9) 0.050(6) -0.012(6) -0.001(5) 0.011(6)
C19 0.021(7) 0.128(14) 0.098(11) -0.051(11) 0.012(7) -0.021(8)
C20 0.051(10) 0.104(13) 0.090(10) -0.031(10) 0.004(8) -0.040(9)
C21 0.041(8) 0.071(9) 0.063(7) -0.028(7) 0.020(6) -0.038(7)
C22 0.031(6) 0.027(5) 0.024(4) -0.012(4) 0.008(4) -0.010(4)
C23 0.025(5) 0.027(5) 0.020(4) -0.010(4) 0.004(4) -0.010(4)
C24 0.049(7) 0.030(6) 0.016(4) -0.006(4) 0.009(4) -0.020(5)
C25 0.050(7) 0.034(6) 0.025(5) -0.012(4) 0.003(5) -0.023(5)
C26 0.046(7) 0.021(5) 0.037(5) -0.010(4) 0.005(5) -0.012(5)
C27 0.038(6) 0.024(5) 0.018(4) -0.005(4) 0.006(4) -0.012(5)
C28 0.031(6) 0.021(5) 0.021(4) -0.005(4) 0.000(4) -0.013(4)
C29 0.033(6) 0.017(5) 0.028(5) -0.001(4) 0.005(4) -0.008(4)
C30 0.027(6) 0.030(6) 0.030(5) -0.004(4) 0.004(4) -0.008(5)
C31 0.041(7) 0.030(6) 0.027(5) 0.001(4) 0.002(4) -0.014(5)
C32 0.034(6) 0.025(5) 0.029(5) -0.005(4) 0.003(4) -0.007(5)
C33 0.034(6) 0.024(5) 0.028(5) -0.011(4) -0.001(4) -0.010(5)
C34 0.033(6) 0.017(5) 0.029(5) -0.007(4) 0.006(4) -0.012(4)
C35 0.035(7) 0.047(7) 0.036(5) 0.005(5) -0.003(5) -0.018(6)
C36 0.042(7) 0.061(8) 0.037(6) -0.008(5) -0.010(5) -0.023(6)
C37 0.037(7) 0.062(9) 0.045(6) -0.003(6) 0.003(5) -0.011(6)
C38 0.037(8) 0.079(10) 0.055(7) 0.018(7) -0.017(6) -0.032(7)
C39 0.039(7) 0.030(6) 0.027(5) 0.007(4) 0.002(4) -0.011(5)
C40 0.049(9) 0.070(10) 0.042(6) 0.016(6) 0.014(6) -0.003(7)
C41 0.085(11) 0.036(7) 0.046(6) 0.006(5) 0.000(6) -0.025(7)
C42 0.062(9) 0.065(9) 0.033(6) 0.014(6) 0.002(6) -0.031(7)
C43 0.036(6) 0.018(5) 0.020(4) -0.007(4) -0.002(4) -0.008(4)
C44 0.034(6) 0.021(5) 0.032(5) -0.004(4) -0.003(4) -0.014(5)
C45 0.030(6) 0.038(6) 0.037(5) -0.007(5) -0.008(4) -0.014(5)
C46 0.032(7) 0.052(7) 0.047(6) -0.010(5) -0.008(5) -0.018(6)
C47 0.029(7) 0.052(8) 0.083(8) -0.015(7) -0.010(6) -0.011(6)
C48 0.028(7) 0.044(7) 0.073(8) -0.021(6) -0.006(6) -0.002(5)
C49 0.036(7) 0.030(6) 0.054(6) -0.011(5) -0.007(5) -0.002(5)
C50 0.024(6) 0.027(5) 0.026(5) -0.008(4) -0.001(4) -0.008(4)
C51 0.035(6) 0.015(5) 0.021(4) -0.002(4) -0.007(4) -0.002(4)
C52 0.029(6) 0.021(5) 0.022(4) -0.003(4) -0.004(4) -0.003(4)
C53 0.044(7) 0.025(5) 0.021(4) 0.004(4) 0.000(4) -0.017(5)
C54 0.043(7) 0.034(6) 0.035(5) -0.018(5) 0.004(5) -0.023(5)
C55 0.030(6) 0.021(5) 0.020(4) -0.007(4) -0.004(4) -0.007(4)
C56 0.022(5) 0.013(5) 0.032(5) -0.007(4) -0.004(4) -0.001(4)
C64 0.206(9) 0.233(9) 0.241(9) -0.052(7) -0.003(7) -0.066(7)
C61 0.206(9) 0.233(9) 0.241(9) -0.052(7) -0.003(7) -0.066(7)
C63 0.206(9) 0.233(9) 0.241(9) -0.052(7) -0.003(7) -0.066(7)
C62 0.206(9) 0.233(9) 0.241(9) -0.052(7) -0.003(7) -0.066(7)
C60 0.206(9) 0.233(9) 0.241(9) -0.052(7) -0.003(7) -0.066(7)
C65 0.206(9) 0.233(9) 0.241(9) -0.052(7) -0.003(7) -0.066(7)

loop_
_atom_type_symbol
_atom_type_description
_atom_type_scat_dispersion_real
_atom_type_scat_dispersion_imag
_atom_type_scat_source
Zr Zr -2.9673 0.5597 'International Tables Vol C Tables 4.2.6.8 and 6.1.1.4'
C C 0.0033 0.0016 'International Tables Vol C Tables 4.2.6.8 and 6.1.1.4'
H H 0.0000 0.0000 'International Tables Vol C Tables 4.2.6.8 and 6.1.1.4'
O O 0.0106 0.0060 'International Tables Vol C Tables 4.2.6.8 and 6.1.1.4'
Cl Cl 0.1484 0.1585 'International Tables Vol C Tables 4.2.6.8 and 6.1.1.4'
N N 0.0061 0.0033 'International Tables Vol C Tables 4.2.6.8 and 6.1.1.4'

loop_
_geom_angle_atom_site_label_1
_geom_angle_atom_site_label_2
_geom_angle_atom_site_label_3
_geom_angle
O1 Zr1 O3 91.6(2)
O1 Zr1 O2 100.4(2)
O3 Zr1 O2 109.3(2)
O1 Zr1 O4 108.7(2)
O3 Zr1 O4 100.3(3)
O2 Zr1 O4 137.5(2)
O1 Zr1 N3 168.9(2)
O3 Zr1 N3 79.2(2)
O2 Zr1 N3 77.2(2)
O4 Zr1 N3 79.3(2)
O1 Zr1 N1 78.9(2)
O3 Zr1 N1 168.5(2)
O2 Zr1 N1 79.1(2)
O4 Zr1 N1 77.0(2)
N3 Zr1 N1 110.9(2)
C1 O1 Zr1 143.3(6)
C15 N1 C16 109.5(7)
C15 N1 C22 107.7(7)
C16 N1 C22 103.3(7)
C15 N1 Zr1 105.7(5)
C16 N1 Zr1 111.3(5)
C22 N1 Zr1 119.2(5)
O1 C1 C6 116.8(9)
O1 C1 C2 122.6(8)
C6 C1 C2 120.6(8)
C28 O2 Zr1 124.3(5)
C22 N2 C17 102.5(7)
C22 N2 C21 113.7(9)
C17 N2 C21 112.0(8)
C3 C2 C1 116.7(9)
C3 C2 C7 121.1(9)
C1 C2 C7 122.1(8)
C29 O3 Zr1 141.1(6)
C44 N3 C43 110.0(6)
C44 N3 C50 103.3(7)
C43 N3 C50 107.4(6)
C44 N3 Zr1 111.2(5)
C43 N3 Zr1 105.6(5)
C50 N3 Zr1 119.2(5)
C2 C3 C4 123.5(10)
C2 C3 H3 118.3
C4 C3 H3 118.3
C56 O4 Zr1 125.5(5)
C50 N4 C49 114.6(8)
C50 N4 C45 101.7(7)
C49 N4 C45 111.7(8)
C5 C4 C3 117.7(8)
C5 C4 C11 123.4(9)
C3 C4 C11 118.9(9)
C4 C5 C6 121.1(9)
C4 C5 H5 119.5
C6 C5 H5 119.5
C1 C6 C5 120.3(9)
C1 C6 C15 118.8(8)
C5 C6 C15 120.9(8)
C2 C7 C10 113.0(8)
C2 C7 C9 111.0(9)
C10 C7 C9 106.4(9)
C2 C7 C8 108.3(9)
C10 C7 C8 108.4(10)
C9 C7 C8 109.6(8)
C7 C8 H8A 109.5
C7 C8 H8B 109.5
H8A C8 H8B 109.5
C7 C8 H8C 109.5
H8A C8 H8C 109.5
H8B C8 H8C 109.5
C7 C9 H9A 109.5
C7 C9 H9B 109.5
H9A C9 H9B 109.5
C7 C9 H9C 109.5
H9A C9 H9C 109.5
H9B C9 H9C 109.5
C7 C10 H10A 109.5
C7 C10 H10B 109.5
H10A C10 H10B 109.5
C7 C10 H10C 109.5
H10A C10 H10C 109.5
H10B C10 H10C 109.5
C4 C11 C14 111.7(9)
C4 C11 C12 110.0(8)
C14 C11 C12 109.1(9)
C4 C11 C13 108.3(9)
C14 C11 C13 108.6(9)
C12 C11 C13 109.1(10)
C11 C12 H12A 109.5
C11 C12 H12B 109.5
H12A C12 H12B 109.5
C11 C12 H12C 109.5
H12A C12 H12C 109.5
H12B C12 H12C 109.5
C11 C13 H13A 109.5
C11 C13 H13B 109.5
H13A C13 H13B 109.5
C11 C13 H13C 109.5
H13A C13 H13C 109.5
H13B C13 H13C 109.5
C11 C14 H14A 109.5
C11 C14 H14B 109.5
H14A C14 H14B 109.5
C11 C14 H14C 109.5
H14A C14 H14C 109.5
H14B C14 H14C 109.5
C6 C15 N1 114.7(7)
C6 C15 H15A 108.6
N1 C15 H15A 108.6
C6 C15 H15B 108.6
N1 C15 H15B 108.6
H15A C15 H15B 107.6
N1 C16 C17 105.1(8)
N1 C16 H16A 110.7
C17 C16 H16A 110.7
N1 C16 H16B 110.7
C17 C16 H16B 110.7
H16A C16 H16B 108.8
N2 C17 C18 112.1(9)
N2 C17 C16 100.3(7)
C18 C17 C16 118.1(9)
N2 C17 H17 108.6
C18 C17 H17 108.6
C16 C17 H17 108.6
C17 C18 C19 108.6(11)
C17 C18 H18A 110.0
C19 C18 H18A 110.0
C17 C18 H18B 110.0
C19 C18 H18B 110.0
H18A C18 H18B 108.4
C20 C19 C18 111.5(11)
C20 C19 H19A 109.3
C18 C19 H19A 109.3
C20 C19 H19B 109.3
C18 C19 H19B 109.3
H19A C19 H19B 108.0
C19 C20 C21 112.4(11)
C19 C20 H20A 109.1
C21 C20 H20A 109.1
C19 C20 H20B 109.1
C21 C20 H20B 109.1
H20A C20 H20B 107.9
N2 C21 C20 108.2(11)
N2 C21 H21A 110.0
C20 C21 H21A 110.0
N2 C21 H21B 110.0
C20 C21 H21B 110.0
H21A C21 H21B 108.4
N2 C22 C23 113.3(7)
N2 C22 N1 103.6(7)
C23 C22 N1 116.6(7)
N2 C22 H22 107.6
C23 C22 H22 107.6
N1 C22 H22 107.6
C24 C23 C28 120.1(8)
C24 C23 C22 117.5(7)
C28 C23 C22 122.4(8)
C23 C24 C25 120.0(8)
C23 C24 H24 120.0
C25 C24 H24 120.0
C24 C25 C26 120.9(9)
C24 C25 Cl2 119.8(7)
C26 C25 Cl2 119.3(8)
C27 C26 C25 118.5(9)
C27 C26 H26 120.7
C25 C26 H26 120.7
C26 C27 C28 122.5(8)
C26 C27 Cl1 119.2(7)
C28 C27 Cl1 118.3(7)
O2 C28 C27 120.7(8)
O2 C28 C23 121.4(8)
C27 C28 C23 117.9(8)
O3 C29 C34 117.6(8)
O3 C29 C30 121.7(8)
C34 C29 C30 120.7(8)
C29 C30 C31 115.7(9)
C29 C30 C35 123.5(8)
C31 C30 C35 120.7(9)
C32 C31 C30 124.4(9)
C32 C31 H31 117.8
C30 C31 H31 117.8
C31 C32 C33 116.6(9)
C31 C32 C39 120.0(9)
C33 C32 C39 123.3(9)
C34 C33 C32 121.1(9)
C34 C33 H33 119.5
C32 C33 H33 119.5
C33 C34 C29 121.2(8)
C33 C34 C43 120.3(9)
C29 C34 C43 118.4(8)
C37 C35 C38 107.2(11)
C37 C35 C30 108.0(9)
C38 C35 C30 112.8(8)
C37 C35 C36 111.2(9)
C38 C35 C36 107.3(9)
C30 C35 C36 110.5(9)
C35 C36 H36A 109.5
C35 C36 H36B 109.5
H36A C36 H36B 109.5
C35 C36 H36C 109.5
H36A C36 H36C 109.5
H36B C36 H36C 109.5
C35 C37 H37A 109.5
C35 C37 H37B 109.5
H37A C37 H37B 109.5
C35 C37 H37C 109.5
H37A C37 H37C 109.5
H37B C37 H37C 109.5
C35 C38 H38A 109.5
C35 C38 H38B 109.5
H38A C38 H38B 109.5
C35 C38 H38C 109.5
H38A C38 H38C 109.5
H38B C38 H38C 109.5
C41 C39 C42 108.9(10)
C41 C39 C40 110.7(10)
C42 C39 C40 108.5(9)
C41 C39 C32 109.5(8)
C42 C39 C32 110.3(8)
C40 C39 C32 109.0(9)
C39 C40 H40A 109.5
C39 C40 H40B 109.5
H40A C40 H40B 109.5
C39 C40 H40C 109.5
H40A C40 H40C 109.5
H40B C40 H40C 109.5
C39 C41 H41A 109.5
C39 C41 H41B 109.5
H41A C41 H41B 109.5
C39 C41 H41C 109.5
H41A C41 H41C 109.5
H41B C41 H41C 109.5
C39 C42 H42A 109.5
C39 C42 H42B 109.5
H42A C42 H42B 109.5
C39 C42 H42C 109.5
H42A C42 H42C 109.5
H42B C42 H42C 109.5
C34 C43 N3 113.8(7)
C34 C43 H43A 108.8
N3 C43 H43A 108.8
C34 C43 H43B 108.8
N3 C43 H43B 108.8
H43A C43 H43B 107.7
C45 C44 N3 105.3(7)
C45 C44 H44A 110.7
N3 C44 H44A 110.7
C45 C44 H44B 110.7
N3 C44 H44B 110.7
H44A C44 H44B 108.8
N4 C45 C44 99.2(7)
N4 C45 C46 112.1(9)
C44 C45 C46 118.9(9)
N4 C45 H45 108.7
C44 C45 H45 108.7
C46 C45 H45 108.7
C45 C46 C47 108.5(9)
C45 C46 H46A 110.0
C47 C46 H46A 110.0
C45 C46 H46B 110.0
C47 C46 H46B 110.0
H46A C46 H46B 108.4
C48 C47 C46 110.3(10)
C48 C47 H47A 109.6
C46 C47 H47A 109.6
C48 C47 H47B 109.6
C46 C47 H47B 109.6
H47A C47 H47B 108.1
C49 C48 C47 111.0(10)
C49 C48 H48A 109.4
C47 C48 H48A 109.4
C49 C48 H48B 109.4
C47 C48 H48B 109.4
H48A C48 H48B 108.0
N4 C49 C48 110.0(9)
N4 C49 H49A 109.7
C48 C49 H49A 109.7
N4 C49 H49B 109.7
C48 C49 H49B 109.7
H49A C49 H49B 108.2
N4 C50 C51 114.2(7)
N4 C50 N3 104.1(7)
C51 C50 N3 117.0(7)
N4 C50 H50 107.0
C51 C50 H50 107.0
N3 C50 H50 107.0
C56 C51 C52 118.9(8)
C56 C51 C50 123.0(8)
C52 C51 C50 117.9(7)
C53 C52 C51 120.7(8)
C53 C52 H52 119.6
C51 C52 H52 119.6
C52 C53 C54 121.7(8)
C52 C53 Cl4 119.5(7)
C54 C53 Cl4 118.9(7)
C55 C54 C53 118.2(8)
C55 C54 H54 120.9
C53 C54 H54 120.9
C54 C55 C56 122.0(8)
C54 C55 Cl3 120.0(7)
C56 C55 Cl3 118.0(7)
O4 C56 C51 121.9(7)
O4 C56 C55 119.5(8)
C51 C56 C55 118.5(8)
C63 C64 C65 116(2)
C63 C64 H64A 108.2
C65 C64 H64A 108.2
C63 C64 H64B 108.2
C65 C64 H64B 108.2
H64A C64 H64B 107.4
C62 C61 C60 144(3)
C62 C61 H61A 101.0
C60 C61 H61A 101.0
C62 C61 H61B 101.0
C60 C61 H61B 101.0
H61A C61 H61B 104.5
C62 C63 C64 136(3)
C62 C63 H63A 103.2
C64 C63 H63A 103.2
C62 C63 H63B 103.2
C64 C63 H63B 103.2
H63A C63 H63B 105.2
C63 C62 C61 141(3)
C63 C62 H62A 101.9
C61 C62 H62A 101.9
C63 C62 H62B 101.9
C61 C62 H62B 101.9
H62A C62 H62B 104.7
C61 C60 H60A 109.5
C61 C60 H60B 109.5
H60A C60 H60B 109.5
C61 C60 H60C 109.5
H60A C60 H60C 109.5
H60B C60 H60C 109.5
C64 C65 H65A 109.5
C64 C65 H65B 109.5
H65A C65 H65B 109.5
C64 C65 H65C 109.5
H65A C65 H65C 109.5
H65B C65 H65C 109.5

loop_
_geom_bond_atom_site_label_1
_geom_bond_atom_site_label_2
_geom_bond_distance
Zr1 O1 1.976(6)
Zr1 O3 1.984(6)
Zr1 O2 2.026(6)
Zr1 O4 2.026(6)
Zr1 N3 2.459(7)
Zr1 N1 2.466(7)
Cl1 C27 1.737(8)
O1 C1 1.358(10)
N1 C15 1.490(11)
N1 C16 1.513(12)
N1 C22 1.533(11)
C1 C6 1.394(13)
C1 C2 1.403(13)
Cl2 C25 1.747(10)
O2 C28 1.352(10)
N2 C22 1.457(13)
N2 C17 1.459(13)
N2 C21 1.460(13)
C2 C3 1.402(12)
C2 C7 1.520(13)
Cl3 C55 1.746(8)
O3 C29 1.368(10)
N3 C44 1.510(12)
N3 C43 1.511(11)
N3 C50 1.514(11)
C3 C4 1.403(14)
C3 H3 0.9500
Cl4 C53 1.751(9)
O4 C56 1.356(10)
N4 C50 1.449(12)
N4 C49 1.467(13)
N4 C45 1.484(12)
C4 C5 1.368(14)
C4 C11 1.533(12)
C5 C6 1.397(12)
C5 H5 0.9500
C6 C15 1.486(13)
C7 C10 1.537(15)
C7 C9 1.564(14)
C7 C8 1.568(15)
C8 H8A 0.9800
C8 H8B 0.9800
C8 H8C 0.9800
C9 H9A 0.9800
C9 H9B 0.9800
C9 H9C 0.9800
C10 H10A 0.9800
C10 H10B 0.9800
C10 H10C 0.9800
C11 C14 1.534(15)
C11 C12 1.535(14)
C11 C13 1.542(16)
C12 H12A 0.9800
C12 H12B 0.9800
C12 H12C 0.9800
C13 H13A 0.9800
C13 H13B 0.9800
C13 H13C 0.9800
C14 H14A 0.9800
C14 H14B 0.9800
C14 H14C 0.9800
C15 H15A 0.9900
C15 H15B 0.9900
C16 C17 1.520(14)
C16 H16A 0.9900
C16 H16B 0.9900
C17 C18 1.500(15)
C17 H17 1.0000
C18 C19 1.532(18)
C18 H18A 0.9900
C18 H18B 0.9900
C19 C20 1.49(2)
C19 H19A 0.9900
C19 H19B 0.9900
C20 C21 1.514(19)
C20 H20A 0.9900
C20 H20B 0.9900
C21 H21A 0.9900
C21 H21B 0.9900
C22 C23 1.518(12)
C22 H22 1.0000
C23 C24 1.380(13)
C23 C28 1.421(12)
C24 C25 1.383(14)
C24 H24 0.9500
C25 C26 1.391(13)
C26 C27 1.377(13)
C26 H26 0.9500
C27 C28 1.381(13)
C29 C34 1.381(13)
C29 C30 1.390(13)
C30 C31 1.414(12)
C30 C35 1.544(14)
C31 C32 1.383(14)
C31 H31 0.9500
C32 C33 1.386(13)
C32 C39 1.558(12)
C33 C34 1.370(12)
C33 H33 0.9500
C34 C43 1.494(13)
C35 C37 1.499(17)
C35 C38 1.520(14)
C35 C36 1.545(14)
C36 H36A 0.9800
C36 H36B 0.9800
C36 H36C 0.9800
C37 H37A 0.9800
C37 H37B 0.9800
C37 H37C 0.9800
C38 H38A 0.9800
C38 H38B 0.9800
C38 H38C 0.9800
C39 C41 1.513(15)
C39 C42 1.524(15)
C39 C40 1.533(16)
C40 H40A 0.9800
C40 H40B 0.9800
C40 H40C 0.9800
C41 H41A 0.9800
C41 H41B 0.9800
C41 H41C 0.9800
C42 H42A 0.9800
C42 H42B 0.9800
C42 H42C 0.9800
C43 H43A 0.9900
C43 H43B 0.9900
C44 C45 1.487(14)
C44 H44A 0.9900
C44 H44B 0.9900
C45 C46 1.503(15)
C45 H45 1.0000
C46 C47 1.538(16)
C46 H46A 0.9900
C46 H46B 0.9900
C47 C48 1.534(15)
C47 H47A 0.9900
C47 H47B 0.9900
C48 C49 1.512(15)
C48 H48A 0.9900
C48 H48B 0.9900
C49 H49A 0.9900
C49 H49B 0.9900
C50 C51 1.508(12)
C50 H50 1.0000
C51 C56 1.390(12)
C51 C52 1.403(12)
C52 C53 1.356(13)
C52 H52 0.9500
C53 C54 1.379(13)
C54 C55 1.373(12)
C54 H54 0.9500
C55 C56 1.406(12)
C64 C63 1.45(2)
C64 C65 1.52(2)
C64 H64A 0.9900
C64 H64B 0.9900
C61 C62 1.39(2)
C61 C60 1.45(2)
C61 H61A 0.9900
C61 H61B 0.9900
C63 C62 1.39(2)
C63 H63A 0.9900
C63 H63B 0.9900
C62 H62A 0.9900
C62 H62B 0.9900
C60 H60A 0.9800
C60 H60B 0.9800
C60 H60C 0.9800
C65 H65A 0.9800
C65 H65B 0.9800
C65 H65C 0.9800

loop_
_geom_torsion_atom_site_label_1
_geom_torsion_atom_site_label_2
_geom_torsion_atom_site_label_3
_geom_torsion_atom_site_label_4
_geom_torsion
Zr1 O1 C1 C6 34.7(13)
Zr1 O1 C1 C2 -143.8(8)
O1 C1 C2 C3 176.0(8)
C6 C1 C2 C3 -2.5(13)
O1 C1 C2 C7 -6.9(14)
C6 C1 C2 C7 174.7(9)
C1 C2 C3 C4 0.2(14)
C7 C2 C3 C4 -177.0(9)
C2 C3 C4 C5 2.0(15)
C2 C3 C4 C11 -178.7(9)
C3 C4 C5 C6 -1.9(14)
C11 C4 C5 C6 178.8(9)
O1 C1 C6 C5 -175.9(7)
C2 C1 C6 C5 2.6(13)
O1 C1 C6 C15 3.5(12)
C2 C1 C6 C15 -178.0(8)
C4 C5 C6 C1 -0.3(13)
C4 C5 C6 C15 -179.7(8)
C3 C2 C7 C10 -3.2(14)
C1 C2 C7 C10 179.8(9)
C3 C2 C7 C9 -122.6(10)
C1 C2 C7 C9 60.3(12)
C3 C2 C7 C8 117.0(10)
C1 C2 C7 C8 -60.0(12)
C5 C4 C11 C14 -1.3(14)
C3 C4 C11 C14 179.4(9)
C5 C4 C11 C12 -122.6(11)
C3 C4 C11 C12 58.0(13)
C5 C4 C11 C13 118.2(11)
C3 C4 C11 C13 -61.1(12)
C1 C6 C15 N1 -60.7(11)
C5 C6 C15 N1 118.7(9)
C16 N1 C15 C6 -167.3(8)
C22 N1 C15 C6 -55.6(9)
Zr1 N1 C15 C6 72.8(8)
C15 N1 C16 C17 105.6(8)
C22 N1 C16 C17 -8.9(8)
Zr1 N1 C16 C17 -138.0(6)
C22 N2 C17 C18 -176.1(8)
C21 N2 C17 C18 61.6(12)
C22 N2 C17 C16 -49.9(9)
C21 N2 C17 C16 -172.3(9)
N1 C16 C17 N2 35.7(9)
N1 C16 C17 C18 157.8(8)
N2 C17 C18 C19 -55.5(12)
C16 C17 C18 C19 -171.3(9)
C17 C18 C19 C20 52.0(15)
C18 C19 C20 C21 -54.1(17)
C22 N2 C21 C20 -175.0(9)
C17 N2 C21 C20 -59.3(12)
C19 C20 C21 N2 56.2(15)
C17 N2 C22 C23 172.4(7)
C21 N2 C22 C23 -66.5(10)
C17 N2 C22 N1 45.1(8)
C21 N2 C22 N1 166.2(7)
C15 N1 C22 N2 -137.1(7)
C16 N1 C22 N2 -21.3(8)
Zr1 N1 C22 N2 102.7(6)
C15 N1 C22 C23 97.7(9)
C16 N1 C22 C23 -146.5(8)
Zr1 N1 C22 C23 -22.6(10)
N2 C22 C23 C24 102.0(10)
N1 C22 C23 C24 -137.9(8)
N2 C22 C23 C28 -77.3(11)
N1 C22 C23 C28 42.9(12)
C28 C23 C24 C25 1.3(14)
C22 C23 C24 C25 -177.9(9)
C23 C24 C25 C26 1.3(15)
C23 C24 C25 Cl2 -179.3(8)
C24 C25 C26 C27 -2.4(16)
Cl2 C25 C26 C27 178.2(8)
C25 C26 C27 C28 0.8(16)
C25 C26 C27 Cl1 -178.8(8)
Zr1 O2 C28 C27 118.0(8)
Zr1 O2 C28 C23 -60.9(11)
C26 C27 C28 O2 -177.1(9)
Cl1 C27 C28 O2 2.4(13)
C26 C27 C28 C23 1.8(15)
Cl1 C27 C28 C23 -178.6(7)
C24 C23 C28 O2 176.1(8)
C22 C23 C28 O2 -4.7(14)
C24 C23 C28 C27 -2.8(14)
C22 C23 C28 C27 176.4(9)
Zr1 O3 C29 C34 40.1(13)
Zr1 O3 C29 C30 -140.9(8)
O3 C29 C30 C31 175.3(8)
C34 C29 C30 C31 -5.7(14)
O3 C29 C30 C35 -5.4(15)
C34 C29 C30 C35 173.6(10)
C29 C30 C31 C32 4.8(15)
C35 C30 C31 C32 -174.5(10)
C30 C31 C32 C33 -1.3(15)
C30 C31 C32 C39 -179.7(9)
C31 C32 C33 C34 -1.4(14)
C39 C32 C33 C34 177.0(9)
C32 C33 C34 C29 0.4(14)
C32 C33 C34 C43 -177.9(8)
O3 C29 C34 C33 -177.6(8)
C30 C29 C34 C33 3.4(14)
O3 C29 C34 C43 0.7(13)
C30 C29 C34 C43 -178.3(9)
C29 C30 C35 C37 -63.1(13)
C31 C30 C35 C37 116.1(10)
C29 C30 C35 C38 178.6(11)
C31 C30 C35 C38 -2.1(15)
C29 C30 C35 C36 58.6(13)
C31 C30 C35 C36 -122.1(10)
C31 C32 C39 C41 61.8(13)
C33 C32 C39 C41 -116.6(11)
C31 C32 C39 C42 -178.4(10)
C33 C32 C39 C42 3.2(14)
C31 C32 C39 C40 -59.4(12)
C33 C32 C39 C40 122.2(11)
C33 C34 C43 N3 118.0(9)
C29 C34 C43 N3 -60.3(11)
C44 N3 C43 C34 -166.5(8)
C50 N3 C43 C34 -54.8(10)
Zr1 N3 C43 C34 73.4(8)
C43 N3 C44 C45 101.3(8)
C50 N3 C44 C45 -13.1(9)
Zr1 N3 C44 C45 -142.0(6)
C50 N4 C45 C44 -51.1(9)
C49 N4 C45 C44 -173.8(8)
C50 N4 C45 C46 -177.5(8)
C49 N4 C45 C46 59.8(11)
N3 C44 C45 N4 38.9(9)
N3 C44 C45 C46 160.5(8)
N4 C45 C46 C47 -57.2(11)
C44 C45 C46 C47 -172.1(9)
C45 C46 C47 C48 55.3(13)
C46 C47 C48 C49 -56.1(13)
C50 N4 C49 C48 -173.0(8)
C45 N4 C49 C48 -57.9(11)
C47 C48 C49 N4 56.6(12)
C49 N4 C50 C51 -66.7(10)
C45 N4 C50 C51 172.6(7)
C49 N4 C50 N3 164.5(7)
C45 N4 C50 N3 43.8(8)
C44 N3 C50 N4 -18.7(8)
C43 N3 C50 N4 -135.0(7)
Zr1 N3 C50 N4 105.1(6)
C44 N3 C50 C51 -145.8(7)
C43 N3 C50 C51 97.9(8)
Zr1 N3 C50 C51 -22.0(10)
N4 C50 C51 C56 -78.1(12)
N3 C50 C51 C56 43.8(13)
N4 C50 C51 C52 97.5(10)
N3 C50 C51 C52 -140.5(8)
C56 C51 C52 C53 1.3(15)
C50 C51 C52 C53 -174.5(9)
C51 C52 C53 C54 -1.9(16)
C51 C52 C53 Cl4 179.4(7)
C52 C53 C54 C55 0.5(16)
Cl4 C53 C54 C55 179.3(8)
C53 C54 C55 C56 1.4(16)
C53 C54 C55 Cl3 180.0(8)
Zr1 O4 C56 C51 -56.2(11)
Zr1 O4 C56 C55 119.8(8)
C52 C51 C56 O4 176.5(8)
C50 C51 C56 O4 -7.9(15)
C52 C51 C56 C55 0.5(14)
C50 C51 C56 C55 176.1(9)
C54 C55 C56 O4 -178.0(9)
Cl3 C55 C56 O4 3.4(12)
C54 C55 C56 C51 -1.9(15)
Cl3 C55 C56 C51 179.5(7)
C65 C64 C63 C62 -40(7)
C64 C63 C62 C61 171(4)
C60 C61 C62 C63 154(5)
